data_4511016
loop_
_publ_author_name
'White, Nicholas G.'
'Serpell, Christopher J.'
'Beer, Paul D.'

_publ_section_title
;
 Structural Study of Triazole and Amide Containing Anion-Templated
 Pseudorotaxanes
;
_journal_issue 7
_journal_name_full 'Crystal Growth &amp; Design'
_journal_page_first 3472
_journal_paper_doi 10.1021/cg500420u
_journal_volume 14
_journal_year 2014
_chemical_absolute_configuration unk
_chemical_compound_source synthesized
_chemical_formula_moiety 'C63 H85 N5 O13'
_chemical_formula_sum 'C63 H85 N5 O13'
_chemical_formula_weight 1120.39
_space_group_IT_number 19
_symmetry_cell_setting orthorhombic
_symmetry_space_group_name_Hall 'P 2ac 2ab'
_symmetry_space_group_name_H-M 'P 21 21 21'
_atom_sites_solution_hydrogens difmap
_atom_sites_solution_primary direct
_cell_angle_alpha 90
_cell_angle_beta 90
_cell_angle_gamma 90
_cell_formula_units_Z 4
_cell_length_a 11.0358(3)
_cell_length_b 16.4868(4)
_cell_length_c 35.5496(10)
_cell_measurement_reflns_used 14370
_cell_measurement_temperature 150
_cell_measurement_theta_max 76.68
_cell_measurement_theta_min 2.95
_cell_volume 6468.1(3)
_computing_cell_refinement 'CrysAlis Pro (Oxford Diffraction, 2010)'
_computing_data_collection 'CrysAlis Pro (Oxford Diffraction, 2010)'
_computing_data_reduction 'CrysAlis Pro (Oxford Diffraction, 2010)'
_computing_publication_material 'CRYSTALS (Betteridge et al., 2003)'
_computing_structure_refinement 'CRYSTALS (Betteridge et al., 2003)'
_computing_structure_solution 'SIR92 (Altomare et al., 1994)'
_diffrn_ambient_temperature 150
_diffrn_measured_fraction_theta_full 0.996
_diffrn_measured_fraction_theta_max 0.996
_diffrn_measurement_device Area
_diffrn_measurement_device_type 'Oxford Diffraction SuperNova'
_diffrn_measurement_method \w
_diffrn_radiation_monochromator graphite
_diffrn_radiation_type 'Cu K\a'
_diffrn_radiation_wavelength 1.54180
_diffrn_reflns_av_R_equivalents 0.050
_diffrn_reflns_limit_h_max 13
_diffrn_reflns_limit_h_min -13
_diffrn_reflns_limit_k_max 20
_diffrn_reflns_limit_k_min 0
_diffrn_reflns_limit_l_max 44
_diffrn_reflns_limit_l_min 0
_diffrn_reflns_number 67708
_diffrn_reflns_theta_full 76.879
_diffrn_reflns_theta_max 76.879
_diffrn_reflns_theta_min 2.954
_diffrn_standards_number 0
_exptl_absorpt_coefficient_mu 0.652
_exptl_absorpt_correction_T_max 1.00
_exptl_absorpt_correction_T_min 0.76
_exptl_absorpt_correction_type multi-scan
_exptl_absorpt_process_details 'CrysAlis Pro (Oxford Diffraction, 2010)'
_exptl_crystal_colour colourless
_exptl_crystal_density_diffrn 1.150
_exptl_crystal_density_method 'not measured'
_exptl_crystal_description rod
_exptl_crystal_F_000 2407.999
_exptl_crystal_size_max 0.350
_exptl_crystal_size_mid 0.070
_exptl_crystal_size_min 0.060
_platon_squeeze_details
;
;
_refine_diff_density_max 0.40
_refine_diff_density_min -0.35
_refine_ls_extinction_method None
_refine_ls_goodness_of_fit_ref 0.9914
_refine_ls_hydrogen_treatment constr
_refine_ls_matrix_type full
_refine_ls_number_parameters 757
_refine_ls_number_reflns 13472
_refine_ls_number_restraints 209
_refine_ls_R_factor_all 0.0595
_refine_ls_R_factor_gt 0.0532
_refine_ls_shift/su_max 0.0003374
_refine_ls_shift/su_mean 0.0000302
_refine_ls_structure_factor_coef Fsqd
_refine_ls_weighting_details
;
 Method= Modified Sheldrick 
 w=1/[\s^2^(F^2^) + ( 0.08P)^2^ + 2.29P] 
 ,where P=(max(Fo^2^,0) + 2Fc^2^)/3 
;
_refine_ls_weighting_scheme calc
_refine_ls_wR_factor_all 0.1436
_refine_ls_wR_factor_gt 0.1383
_refine_ls_wR_factor_ref 0.1436
_reflns_limit_h_max 13
_reflns_limit_h_min -13
_reflns_limit_k_max 20
_reflns_limit_k_min 0
_reflns_limit_l_max 44
_reflns_limit_l_min 0
_reflns_number_gt 12043
_reflns_number_total 13527
_reflns_threshold_expression I>2.0\s(I)
_oxford_diffrn_Wilson_B_factor 3.24
_oxford_diffrn_Wilson_scale 0.16
_oxford_refine_ls_r_factor_ref 0.0595
_oxford_refine_ls_scale 2.604(19)
_oxford_reflns_number_all 13473
_oxford_reflns_threshold_expression_ref I>0.0\s(I)
_cod_data_source_file cg500420u_si_001.cif
_cod_data_source_block 1.BzO.3
_cod_depositor_comments 'Adding full bibliography for 4511009--4511017.cif.'
_cod_original_sg_symbol_H-M 'P 21 21 21 '
_cod_database_code 4511016

loop_
_symmetry_equiv_pos_as_xyz
x,y,z
x+1/2,-y+1/2,-z
-x,y+1/2,-z+1/2
-x+1/2,-y,z+1/2

loop_
_atom_site_label
_atom_site_type_symbol
_atom_site_fract_x
_atom_site_fract_y
_atom_site_fract_z
_atom_site_U_iso_or_equiv
_atom_site_occupancy
_atom_site_adp_type
_atom_site_refinement_flags_posn
_atom_site_refinement_flags_adp
_atom_site_disorder_group
C1 C 0.6392(5) 0.6360(4) 0.05744(14) 0.0702 0.6214 Uani D U 1
C2 C 0.8387(6) 0.5875(3) 0.03719(12) 0.0588 0.6214 Uani D U 1
C3 C 0.8211(7) 0.7169(3) 0.07457(15) 0.0646 0.6214 Uani D U 1
C4 C 0.7790(3) 0.63254(17) 0.06794(8) 0.0579 1.0000 Uani D U .
C5 C 0.7952(3) 0.58515(15) 0.10492(7) 0.0467 1.0000 Uani . U .
C6 C 0.6976(3) 0.55158(15) 0.12361(7) 0.0452 1.0000 Uani . U .
C7 C 0.7103(2) 0.51126(14) 0.15773(7) 0.0361 1.0000 Uani . . .
C8 C 0.8247(2) 0.50362(13) 0.17354(6) 0.0320 1.0000 Uani . . .
C9 C 0.9255(2) 0.53643(13) 0.15558(6) 0.0332 1.0000 Uani . . .
C10 C 0.9103(3) 0.57581(14) 0.12123(7) 0.0412 1.0000 Uani . U .
O11 O 1.14099(18) 0.52591(13) 0.15308(5) 0.0488 1.0000 Uani . . .
C12 C 1.0493(2) 0.53161(14) 0.17277(6) 0.0346 1.0000 Uani . . .
N13 N 1.05262(18) 0.53600(12) 0.21029(5) 0.0354 1.0000 Uani . . .
C14 C 1.1659(2) 0.53594(15) 0.23109(7) 0.0380 1.0000 Uani . . .
C15 C 1.1441(2) 0.55671(14) 0.27182(7) 0.0366 1.0000 Uani . . .
O16 O 1.10345(17) 0.63897(10) 0.27321(5) 0.0399 1.0000 Uani . . .
C17 C 1.0862(2) 0.67328(14) 0.30833(6) 0.0328 1.0000 Uani . . .
C18 C 1.0953(2) 0.63059(14) 0.34176(7) 0.0378 1.0000 Uani . . .
C19 C 1.0779(2) 0.67096(15) 0.37557(7) 0.0394 1.0000 Uani . . .
C20 C 1.0514(2) 0.75276(14) 0.37639(6) 0.0335 1.0000 Uani . . .
C21 C 1.04177(19) 0.79552(14) 0.34279(6) 0.0317 1.0000 Uani . . .
C22 C 1.0592(2) 0.75494(14) 0.30878(6) 0.0346 1.0000 Uani . . .
O23 O 1.03748(17) 0.78645(11) 0.41161(4) 0.0402 1.0000 Uani . . .
C24 C 1.0118(2) 0.87098(15) 0.41351(7) 0.0373 1.0000 Uani . . .
C25 C 0.9930(2) 0.89295(16) 0.45404(7) 0.0414 1.0000 Uani . . .
O26 O 0.88562(15) 0.85544(12) 0.46734(5) 0.0418 1.0000 Uani . . .
C27 C 0.8641(2) 0.8728(2) 0.50597(7) 0.0501 1.0000 Uani . . .
C28 C 0.7494(2) 0.83204(19) 0.51769(7) 0.0463 1.0000 Uani . . .
O29 O 0.64972(15) 0.87103(10) 0.49955(4) 0.0357 1.0000 Uani . . .
C30 C 0.5368(3) 0.83821(19) 0.51166(7) 0.0469 1.0000 Uani . . .
C31 C 0.4356(2) 0.87426(18) 0.48938(7) 0.0420 1.0000 Uani . . .
O32 O 0.44453(15) 0.84425(11) 0.45185(4) 0.0381 1.0000 Uani . . .
C33 C 0.3377(2) 0.85859(15) 0.43088(6) 0.0347 1.0000 Uani . . .
C34 C 0.3552(2) 0.82395(14) 0.39217(7) 0.0341 1.0000 Uani . . .
O35 O 0.37127(16) 0.73909(10) 0.39575(4) 0.0369 1.0000 Uani . . .
C36 C 0.3995(2) 0.69736(14) 0.36352(6) 0.0333 1.0000 Uani . . .
C37 C 0.3953(2) 0.72976(15) 0.32738(7) 0.0370 1.0000 Uani . . .
C38 C 0.4227(2) 0.68109(16) 0.29681(7) 0.0406 1.0000 Uani . . .
C39 C 0.4558(2) 0.60038(16) 0.30194(7) 0.0383 1.0000 Uani . . .
C40 C 0.4614(2) 0.56874(16) 0.33797(8) 0.0431 1.0000 Uani . . .
C41 C 0.4334(2) 0.61722(15) 0.36848(7) 0.0389 1.0000 Uani . . .
O42 O 0.47691(18) 0.55692(12) 0.26936(5) 0.0474 1.0000 Uani . . .
C43 C 0.4988(3) 0.47233(16) 0.27384(9) 0.0476 1.0000 Uani . . .
C44 C 0.5054(3) 0.4359(2) 0.23488(10) 0.0567 1.0000 Uani . . .
N45 N 0.60777(19) 0.46726(14) 0.21373(6) 0.0421 1.0000 Uani . . .
C46 C 0.6007(2) 0.47862(15) 0.17657(8) 0.0404 1.0000 Uani . . .
O47 O 0.50771(18) 0.46246(13) 0.15821(6) 0.0553 1.0000 Uani . . .
C51 C 0.8074(8) 0.1673(4) 0.4553(2) 0.1692 1.0000 Uani D U .
C52 C 0.7006(5) 0.2228(3) 0.45398(14) 0.1008 1.0000 Uani D U .
C53 C 0.7208(6) 0.3060(3) 0.43525(13) 0.1058 1.0000 Uani D U .
C54 C 0.6107(5) 0.3588(3) 0.43211(15) 0.1004 1.0000 Uani D U .
C55 C 0.6396(6) 0.4367(2) 0.41040(15) 0.1015 1.0000 Uani D U .
C56 C 0.7357(5) 0.49498(18) 0.42605(9) 0.0834 1.0000 Uani D U .
N57 N 0.7366(3) 0.57063(13) 0.40464(6) 0.0483 1.0000 Uani . U .
C58 C 0.7033(2) 0.64085(14) 0.42045(6) 0.0356 1.0000 Uani . U .
O59 O 0.67384(19) 0.64824(11) 0.45368(5) 0.0476 1.0000 Uani . . .
C60 C 0.70475(18) 0.71459(13) 0.39519(6) 0.0290 1.0000 Uani . . .
C61 C 0.68691(19) 0.78934(13) 0.41193(6) 0.0295 1.0000 Uani . . .
N62 N 0.69057(16) 0.85748(11) 0.39073(5) 0.0279 1.0000 Uani . . .
C63 C 0.71110(18) 0.85510(13) 0.35338(6) 0.0273 1.0000 Uani . . .
C64 C 0.72822(18) 0.78181(13) 0.33540(6) 0.0278 1.0000 Uani . . .
C65 C 0.72429(19) 0.71066(13) 0.35655(6) 0.0307 1.0000 Uani . . .
C66 C 0.6739(2) 0.93805(13) 0.40915(6) 0.0325 1.0000 Uani . . .
O67 O 0.7622(2) 0.85151(10) 0.27840(5) 0.0464 1.0000 Uani . . .
C68 C 0.7569(2) 0.78486(13) 0.29388(6) 0.0314 1.0000 Uani . U .
N69 N 0.77600(17) 0.71448(11) 0.27635(5) 0.0322 1.0000 Uani . U .
C70 C 0.8202(3) 0.71310(16) 0.23749(7) 0.0419 1.0000 Uani D U .
C71 C 0.7222(3) 0.69599(17) 0.20896(7) 0.0507 1.0000 Uani D U .
C72 C 0.6312(3) 0.7638(2) 0.20469(10) 0.0642 1.0000 Uani D U .
C73 C 0.5411(4) 0.7530(2) 0.17267(10) 0.0680 1.0000 Uani D U .
C74 C 0.4499(4) 0.6860(2) 0.17954(11) 0.0733 1.0000 Uani D U .
C75 C 0.3699(4) 0.6711(3) 0.14609(12) 0.0846 1.0000 Uani D U .
O81 O 0.7985(2) 0.55562(11) 0.32024(5) 0.0535 1.0000 Uani . U .
O82 O 0.81513(17) 0.51642(11) 0.26050(5) 0.0419 1.0000 Uani . U .
C83 C 0.8211(2) 0.50539(13) 0.29473(6) 0.0319 1.0000 Uani . U .
C84 C 0.8610(2) 0.42180(14) 0.30868(7) 0.0395 1.0000 Uani . U .
C85 C 0.8440(3) 0.35341(17) 0.28642(9) 0.0552 1.0000 Uani . U .
C86 C 0.8806(4) 0.2780(2) 0.29906(12) 0.0752 1.0000 Uani . U .
C87 C 0.9379(5) 0.2701(2) 0.33335(13) 0.0850 1.0000 Uani . U .
C88 C 0.9567(5) 0.3361(2) 0.35520(12) 0.0812 1.0000 Uani . U .
C89 C 0.9176(3) 0.41291(19) 0.34320(9) 0.0601 1.0000 Uani . U .
C103 C 0.9096(8) 0.6638(6) 0.0527(2) 0.0830 0.3786 Uani D . 2
C101 C 0.7169(14) 0.7110(5) 0.0743(3) 0.0843 0.3786 Uani D . 2
C102 C 0.7407(10) 0.5790(5) 0.03641(19) 0.0551 0.3786 Uani D . 2
H11 H 0.5968 0.6798 0.0694 0.1280 0.6214 Uiso R . 1
H12 H 0.6327 0.6411 0.0309 0.1282 0.6214 Uiso R . 1
H13 H 0.6040 0.5849 0.0646 0.1278 0.6214 Uiso R . 1
H22 H 0.9253 0.6002 0.0388 0.0960 0.6214 Uiso R . 1
H23 H 0.8076 0.6037 0.0132 0.0959 0.6214 Uiso R . 1
H21 H 0.8263 0.5316 0.0410 0.0960 0.6214 Uiso R . 1
H31 H 0.9046 0.7120 0.0831 0.1033 0.6214 Uiso R . 1
H33 H 0.8176 0.7460 0.0513 0.1028 0.6214 Uiso R . 1
H32 H 0.7699 0.7423 0.0934 0.1031 0.6214 Uiso R . 1
H61 H 0.6197 0.5569 0.1132 0.0564 1.0000 Uiso R . .
H81 H 0.8336 0.4760 0.1961 0.0393 1.0000 Uiso R . .
H101 H 0.9779 0.5976 0.1085 0.0499 1.0000 Uiso R . .
H141 H 1.2213 0.5757 0.2204 0.0482 1.0000 Uiso R . .
H142 H 1.2014 0.4800 0.2301 0.0484 1.0000 Uiso R . .
H151 H 1.2183 0.5501 0.2859 0.0477 1.0000 Uiso R . .
H152 H 1.0816 0.5216 0.2822 0.0472 1.0000 Uiso R . .
H181 H 1.1116 0.5751 0.3414 0.0463 1.0000 Uiso R . .
H191 H 1.0827 0.6416 0.3979 0.0483 1.0000 Uiso R . .
H211 H 1.0246 0.8517 0.3430 0.0387 1.0000 Uiso R . .
H221 H 1.0490 0.7794 0.2850 0.0445 1.0000 Uiso R . .
H241 H 1.0801 0.9019 0.4041 0.0473 1.0000 Uiso R . .
H242 H 0.9352 0.8830 0.3997 0.0472 1.0000 Uiso R . .
H251 H 0.9836 0.9504 0.4568 0.0511 1.0000 Uiso R . .
H252 H 1.0618 0.8737 0.4684 0.0503 1.0000 Uiso R . .
H271 H 0.8504 0.9295 0.5091 0.0667 1.0000 Uiso R . .
H272 H 0.9342 0.8557 0.5216 0.0671 1.0000 Uiso R . .
H281 H 0.7423 0.8329 0.5456 0.0638 1.0000 Uiso R . .
H282 H 0.7534 0.7733 0.5099 0.0634 1.0000 Uiso R . .
H301 H 0.5210 0.8464 0.5385 0.0621 1.0000 Uiso R . .
H302 H 0.5361 0.7795 0.5077 0.0625 1.0000 Uiso R . .
H311 H 0.4452 0.9337 0.4886 0.0483 1.0000 Uiso R . .
H312 H 0.3573 0.8599 0.5009 0.0483 1.0000 Uiso R . .
H331 H 0.3195 0.9161 0.4296 0.0442 1.0000 Uiso R . .
H332 H 0.2691 0.8287 0.4421 0.0441 1.0000 Uiso R . .
H341 H 0.4261 0.8470 0.3795 0.0431 1.0000 Uiso R . .
H342 H 0.2809 0.8331 0.3767 0.0434 1.0000 Uiso R . .
H371 H 0.3739 0.7840 0.3246 0.0462 1.0000 Uiso R . .
H381 H 0.4192 0.7036 0.2718 0.0482 1.0000 Uiso R . .
H401 H 0.4844 0.5149 0.3414 0.0532 1.0000 Uiso R . .
H411 H 0.4366 0.5985 0.3934 0.0473 1.0000 Uiso R . .
H431 H 0.5756 0.4636 0.2878 0.0586 1.0000 Uiso R . .
H432 H 0.4343 0.4452 0.2874 0.0587 1.0000 Uiso R . .
H441 H 0.5122 0.3781 0.2366 0.0710 1.0000 Uiso R . .
H442 H 0.4296 0.4483 0.2211 0.0708 1.0000 Uiso R . .
H513 H 0.7798 0.1098 0.4518 0.2612 1.0000 Uiso R . .
H511 H 0.8580 0.1745 0.4787 0.2610 1.0000 Uiso R . .
H512 H 0.8584 0.1830 0.4330 0.2611 1.0000 Uiso R . .
H521 H 0.6789 0.2347 0.4801 0.1220 1.0000 Uiso R . .
H522 H 0.6322 0.1964 0.4411 0.1230 1.0000 Uiso R . .
H531 H 0.7858 0.3350 0.4491 0.1663 1.0000 Uiso R . .
H532 H 0.7491 0.2938 0.4089 0.1659 1.0000 Uiso R . .
H541 H 0.5872 0.3801 0.4585 0.1553 1.0000 Uiso R . .
H542 H 0.5373 0.3302 0.4217 0.1556 1.0000 Uiso R . .
H552 H 0.5666 0.4695 0.4117 0.1423 1.0000 Uiso R . .
H551 H 0.6607 0.4216 0.3844 0.1426 1.0000 Uiso R . .
H562 H 0.7134 0.5094 0.4521 0.1046 1.0000 Uiso R . .
H561 H 0.8153 0.4659 0.4262 0.1041 1.0000 Uiso R . .
H611 H 0.6713 0.7941 0.4383 0.0365 1.0000 Uiso R . .
H631 H 0.7164 0.9068 0.3399 0.0330 1.0000 Uiso R . .
H651 H 0.7351 0.6564 0.3444 0.0380 1.0000 Uiso R . .
H663 H 0.7335 0.9735 0.4000 0.0487 1.0000 Uiso R . .
H662 H 0.6847 0.9308 0.4362 0.0488 1.0000 Uiso R . .
H661 H 0.5952 0.9577 0.4045 0.0484 1.0000 Uiso R . .
H702 H 0.8615 0.7631 0.2320 0.0535 1.0000 Uiso R . .
H701 H 0.8830 0.6710 0.2361 0.0530 1.0000 Uiso R . .
H712 H 0.7575 0.6847 0.1834 0.0636 1.0000 Uiso R . .
H711 H 0.6751 0.6478 0.2184 0.0635 1.0000 Uiso R . .
H721 H 0.6766 0.8120 0.1995 0.0815 1.0000 Uiso R . .
H722 H 0.5846 0.7682 0.2286 0.0811 1.0000 Uiso R . .
H731 H 0.4964 0.8030 0.1683 0.0853 1.0000 Uiso R . .
H732 H 0.5852 0.7413 0.1491 0.0847 1.0000 Uiso R . .
H741 H 0.4009 0.7070 0.2012 0.0945 1.0000 Uiso R . .
H742 H 0.4929 0.6347 0.1861 0.0944 1.0000 Uiso R . .
H751 H 0.3413 0.6163 0.1453 0.1410 1.0000 Uiso R . .
H752 H 0.3016 0.7105 0.1470 0.1409 1.0000 Uiso R . .
H753 H 0.4157 0.6847 0.1240 0.1412 1.0000 Uiso R . .
H851 H 0.8080 0.3596 0.2617 0.0673 1.0000 Uiso R . .
H861 H 0.8705 0.2333 0.2829 0.0970 1.0000 Uiso R . .
H871 H 0.9558 0.2193 0.3429 0.1054 1.0000 Uiso R . .
H881 H 0.9975 0.3292 0.3775 0.0946 1.0000 Uiso R . .
H891 H 0.9272 0.4578 0.3579 0.0728 1.0000 Uiso R . .
H1011 H 0.7141 0.7448 0.0524 0.1929 0.3786 Uiso R . 2
H1012 H 0.7648 0.7367 0.0934 0.1930 0.3786 Uiso R . 2
H1013 H 0.6354 0.7055 0.0838 0.1930 0.3786 Uiso R . 2
H1022 H 0.7561 0.6057 0.0130 0.0910 0.3786 Uiso R . 2
H1023 H 0.7881 0.5309 0.0377 0.0909 0.3786 Uiso R . 2
H1021 H 0.6559 0.5661 0.0389 0.0909 0.3786 Uiso R . 2
H691 H 0.7737 0.6670 0.2892 0.0402 1.0000 Uiso R . .
H451 H 0.6717 0.4831 0.2259 0.0496 1.0000 Uiso R . .
H571 H 0.7363 0.5674 0.3798 0.0590 1.0000 Uiso R . .
H131 H 0.9855 0.5407 0.2228 0.0426 1.0000 Uiso R . .
H1031 H 0.8977 0.6927 0.0298 0.1201 0.3786 Uiso R . 2
H1032 H 0.9556 0.6962 0.0696 0.1201 0.3786 Uiso R . 2
H1033 H 0.9519 0.6148 0.0477 0.1201 0.3786 Uiso R . 2

loop_
_atom_site_aniso_label
_atom_site_aniso_U_11
_atom_site_aniso_U_22
_atom_site_aniso_U_33
_atom_site_aniso_U_23
_atom_site_aniso_U_13
_atom_site_aniso_U_12
C1 0.091(3) 0.078(4) 0.042(2) 0.021(2) -0.012(2) 0.008(3)
C2 0.098(4) 0.047(2) 0.0320(19) 0.0043(16) 0.002(2) -0.004(2)
C3 0.108(4) 0.0357(19) 0.050(3) 0.0080(18) -0.001(3) 0.005(2)
C4 0.097(2) 0.0395(13) 0.0376(12) 0.0011(10) -0.0111(13) 0.0091(14)
C5 0.0782(17) 0.0303(11) 0.0317(11) -0.0070(8) -0.0128(11) 0.0092(11)
C6 0.0625(15) 0.0354(12) 0.0377(12) -0.0090(9) -0.0192(10) 0.0088(10)
C7 0.0432(12) 0.0286(10) 0.0366(11) -0.0108(9) -0.0091(10) 0.0030(9)
C8 0.0415(12) 0.0285(10) 0.0260(9) -0.0054(8) -0.0031(8) 0.0024(9)
C9 0.0443(12) 0.0261(10) 0.0291(10) -0.0060(8) 0.0014(9) 0.0027(9)
C10 0.0661(16) 0.0257(11) 0.0319(11) -0.0045(8) 0.0024(11) -0.0003(10)
O11 0.0446(10) 0.0563(11) 0.0455(10) -0.0039(8) 0.0148(8) 0.0009(8)
C12 0.0406(12) 0.0282(11) 0.0351(11) -0.0042(9) 0.0052(9) 0.0015(9)
N13 0.0326(9) 0.0394(10) 0.0342(9) -0.0068(8) 0.0003(8) 0.0030(8)
C14 0.0307(11) 0.0351(11) 0.0484(13) -0.0087(10) -0.0027(9) 0.0027(9)
C15 0.0377(11) 0.0295(11) 0.0426(13) -0.0009(9) -0.0083(10) 0.0030(9)
O16 0.0551(10) 0.0316(8) 0.0329(8) -0.0032(6) -0.0069(7) 0.0090(7)
C17 0.0356(11) 0.0312(11) 0.0316(11) -0.0002(8) -0.0058(8) -0.0005(8)
C18 0.0503(13) 0.0276(11) 0.0354(11) 0.0021(9) -0.0075(10) -0.0020(9)
C19 0.0541(15) 0.0342(12) 0.0299(11) 0.0052(9) -0.0040(10) -0.0004(10)
C20 0.0316(10) 0.0379(12) 0.0311(10) -0.0016(9) -0.0012(8) -0.0030(9)
C21 0.0304(10) 0.0294(10) 0.0354(11) 0.0010(9) 0.0005(8) 0.0011(8)
C22 0.0383(11) 0.0339(11) 0.0316(10) 0.0024(9) -0.0039(9) 0.0024(9)
O23 0.0556(10) 0.0337(9) 0.0313(8) 0.0004(7) 0.0030(7) 0.0039(8)
C24 0.0317(11) 0.0373(12) 0.0429(13) -0.0026(10) -0.0005(9) 0.0027(9)
C25 0.0365(12) 0.0444(13) 0.0434(13) -0.0096(10) -0.0031(10) 0.0034(10)
O26 0.0365(8) 0.0582(11) 0.0309(8) -0.0096(7) -0.0022(6) 0.0029(8)
C27 0.0435(13) 0.077(2) 0.0295(12) -0.0134(12) -0.0058(10) 0.0141(13)
C28 0.0473(14) 0.0652(17) 0.0265(11) 0.0034(10) -0.0018(10) 0.0171(13)
O29 0.0360(8) 0.0424(9) 0.0288(7) 0.0031(6) -0.0023(6) 0.0015(7)
C30 0.0479(14) 0.0626(17) 0.0302(12) 0.0101(11) 0.0018(10) -0.0147(12)
C31 0.0399(12) 0.0550(15) 0.0310(11) -0.0080(10) 0.0045(9) -0.0045(11)
O32 0.0320(8) 0.0515(10) 0.0308(8) -0.0042(7) -0.0028(6) 0.0018(7)
C33 0.0316(11) 0.0366(11) 0.0359(11) -0.0004(9) -0.0027(8) 0.0031(9)
C34 0.0338(11) 0.0331(11) 0.0353(11) 0.0014(9) -0.0022(9) -0.0036(9)
O35 0.0457(9) 0.0345(8) 0.0303(8) 0.0024(6) 0.0022(7) -0.0022(7)
C36 0.0284(10) 0.0366(12) 0.0349(11) 0.0002(9) -0.0019(8) -0.0050(8)
C37 0.0416(12) 0.0340(12) 0.0356(11) 0.0028(9) -0.0025(9) -0.0039(9)
C38 0.0470(13) 0.0411(13) 0.0338(12) 0.0009(9) 0.0003(10) -0.0079(10)
C39 0.0361(11) 0.0414(13) 0.0375(12) -0.0070(10) 0.0018(9) -0.0053(10)
C40 0.0444(13) 0.0376(13) 0.0473(14) -0.0010(11) -0.0022(11) 0.0029(10)
C41 0.0408(12) 0.0407(13) 0.0354(12) 0.0058(10) 0.0004(9) -0.0009(10)
O42 0.0540(11) 0.0432(10) 0.0449(10) -0.0093(8) 0.0034(8) -0.0005(8)
C43 0.0453(13) 0.0378(13) 0.0598(17) -0.0104(12) 0.0100(12) -0.0045(11)
C44 0.0457(15) 0.0520(16) 0.072(2) -0.0264(15) 0.0147(14) -0.0168(13)
N45 0.0335(10) 0.0445(12) 0.0484(12) -0.0165(9) 0.0010(8) -0.0066(8)
C46 0.0389(12) 0.0325(12) 0.0497(14) -0.0163(10) -0.0084(10) 0.0036(9)
O47 0.0421(10) 0.0570(12) 0.0667(13) -0.0234(10) -0.0184(9) 0.0002(9)
C51 0.238(9) 0.104(5) 0.166(7) 0.029(5) -0.001(7) 0.065(5)
C52 0.150(4) 0.072(2) 0.080(3) 0.003(2) -0.006(3) -0.004(2)
C53 0.173(5) 0.073(2) 0.071(3) 0.008(2) -0.018(3) 0.014(3)
C54 0.135(4) 0.078(3) 0.089(3) 0.027(2) -0.015(3) -0.015(2)
C55 0.144(4) 0.049(2) 0.111(4) 0.0104(19) 0.015(3) -0.010(2)
C56 0.174(4) 0.0333(14) 0.0425(15) 0.0086(11) -0.015(2) 0.0102(18)
N57 0.0780(16) 0.0289(10) 0.0380(11) 0.0072(8) -0.0054(11) 0.0038(10)
C58 0.0407(12) 0.0313(10) 0.0347(11) 0.0047(8) -0.0048(9) -0.0032(9)
O59 0.0669(12) 0.0428(10) 0.0332(9) 0.0084(7) 0.0023(8) -0.0018(9)
C60 0.0266(9) 0.0293(10) 0.0313(10) 0.0022(8) -0.0027(8) -0.0017(8)
C61 0.0295(10) 0.0323(11) 0.0265(9) 0.0021(8) -0.0016(8) -0.0012(8)
N62 0.0297(8) 0.0265(8) 0.0274(8) -0.0007(7) -0.0009(7) 0.0023(7)
C63 0.0247(9) 0.0291(10) 0.0280(10) 0.0003(8) -0.0015(7) 0.0021(8)
C64 0.0276(9) 0.0272(10) 0.0285(10) -0.0006(8) -0.0006(7) 0.0018(8)
C65 0.0332(10) 0.0269(10) 0.0319(10) 0.0008(8) -0.0035(8) 0.0015(8)
C66 0.0409(12) 0.0275(10) 0.0290(10) -0.0047(8) 0.0019(9) 0.0016(9)
O67 0.0789(13) 0.0276(8) 0.0326(8) 0.0022(6) 0.0101(8) 0.0057(8)
C68 0.0365(11) 0.0292(10) 0.0284(10) 0.0008(8) -0.0020(8) 0.0042(9)
N69 0.0424(10) 0.0266(8) 0.0277(8) -0.0005(7) -0.0006(7) 0.0066(7)
C70 0.0564(14) 0.0366(12) 0.0326(10) -0.0029(9) 0.0045(9) 0.0066(11)
C71 0.0703(17) 0.0463(15) 0.0354(12) -0.0062(11) -0.0040(11) 0.0070(12)
C72 0.078(2) 0.0575(18) 0.0574(17) -0.0100(14) -0.0174(15) 0.0150(14)
C73 0.081(2) 0.0604(19) 0.0626(19) -0.0053(15) -0.0220(16) 0.0111(14)
C74 0.080(2) 0.076(2) 0.064(2) 0.0052(17) -0.0052(16) 0.0076(16)
C75 0.077(3) 0.106(3) 0.071(2) -0.007(2) -0.0030(18) -0.011(2)
O81 0.0878(15) 0.0331(9) 0.0395(9) -0.0059(7) -0.0033(10) 0.0133(9)
O82 0.0467(10) 0.0407(9) 0.0382(9) 0.0020(7) -0.0029(7) -0.0025(8)
C83 0.0320(10) 0.0304(11) 0.0334(11) -0.0066(8) 0.0010(8) -0.0025(8)
C84 0.0463(13) 0.0303(11) 0.0420(12) -0.0007(9) 0.0084(10) 0.0032(10)
C85 0.0715(19) 0.0360(13) 0.0581(17) -0.0111(12) 0.0233(14) -0.0026(13)
C86 0.106(3) 0.0325(14) 0.088(3) -0.0071(15) 0.041(2) -0.0005(17)
C87 0.123(3) 0.0427(18) 0.089(3) 0.0242(18) 0.037(3) 0.028(2)
C88 0.112(3) 0.063(2) 0.069(2) 0.0237(18) 0.005(2) 0.031(2)
C89 0.084(2) 0.0414(15) 0.0552(17) 0.0075(13) -0.0044(16) 0.0132(15)
C103 0.148(11) 0.054(5) 0.047(5) 0.022(4) -0.026(6) 0.002(6)
C101 0.144(12) 0.048(5) 0.061(6) 0.017(4) -0.011(7) 0.027(6)
C102 0.081(6) 0.053(4) 0.031(3) 0.002(3) -0.018(4) -0.006(4)

loop_
_atom_type_symbol
_atom_type_scat_dispersion_real
_atom_type_scat_dispersion_imag
_atom_type_scat_Cromer_Mann_a1
_atom_type_scat_Cromer_Mann_b1
_atom_type_scat_Cromer_Mann_a2
_atom_type_scat_Cromer_Mann_b2
_atom_type_scat_Cromer_Mann_a3
_atom_type_scat_Cromer_Mann_b3
_atom_type_scat_Cromer_Mann_a4
_atom_type_scat_Cromer_Mann_b4
_atom_type_scat_Cromer_Mann_c
_atom_type_scat_source
C 0.0181 0.0091 2.3100 20.8439 1.0200 10.2075 1.5886 0.5687 0.8650 51.6512 0.2156 'International Tables Vol C 4.2.6.8 and 6.1.1.4'
H 0.0000 0.0000 0.4930 10.5109 0.3229 26.1257 0.1402 3.1424 0.0408 57.7998 0.0030 'International Tables Vol C 4.2.6.8 and 6.1.1.4'
N 0.0311 0.0180 12.2126 0.0057 3.1322 9.8933 2.0125 28.9975 1.1663 0.5826 -11.5290 'International Tables Vol C 4.2.6.8 and 6.1.1.4'
O 0.0492 0.0322 3.0485 13.2771 2.2868 5.7011 1.5463 0.3239 0.8670 32.9089 0.2508 'International Tables Vol C 4.2.6.8 and 6.1.1.4'

loop_
_geom_angle_atom_site_label_1
_geom_angle_atom_site_label_2
_geom_angle_atom_site_label_3
_geom_angle
_geom_angle_publ_flag
C4 C1 H11 113.3 no
C4 C1 H12 108.0 no
H11 C1 H12 109.8 no
C4 C1 H13 107.3 no
H11 C1 H13 110.1 no
H12 C1 H13 108.1 no
C4 C2 H22 106.4 no
C4 C2 H23 111.1 no
H22 C2 H23 110.0 no
C4 C2 H21 108.8 no
H22 C2 H21 110.1 no
H23 C2 H21 110.4 no
C4 C3 H31 105.5 no
C4 C3 H33 108.7 no
H31 C3 H33 110.5 no
C4 C3 H32 109.3 no
H31 C3 H32 111.7 no
H33 C3 H32 110.9 no
C1 C4 C3 107.9(4) yes
C1 C4 C2 106.1(4) yes
C3 C4 C2 116.7(4) yes
C1 C4 C5 109.4(3) yes
C3 C4 C5 107.7(3) yes
C2 C4 C5 109.0(3) yes
C4 C5 C6 121.6(3) yes
C4 C5 C10 120.9(3) yes
C6 C5 C10 117.6(2) yes
C5 C6 C7 122.2(2) yes
C5 C6 H61 119.1 no
C7 C6 H61 118.7 no
C6 C7 C8 119.2(2) yes
C6 C7 C46 119.0(2) yes
C8 C7 C46 121.7(2) yes
C7 C8 C9 120.4(2) yes
C7 C8 H81 119.4 no
C9 C8 H81 120.2 no
C8 C9 C10 119.1(2) yes
C8 C9 C12 121.4(2) yes
C10 C9 C12 119.5(2) yes
C5 C10 C9 121.5(3) yes
C5 C10 H101 118.4 no
C9 C10 H101 120.1 no
C9 C12 O11 121.3(2) yes
C9 C12 N13 115.4(2) yes
O11 C12 N13 123.2(2) yes
C12 N13 C14 122.1(2) yes
C12 N13 H131 119.4 no
C14 N13 H131 118.4 no
N13 C14 C15 110.57(19) yes
N13 C14 H141 109.9 no
C15 C14 H141 108.8 no
N13 C14 H142 108.5 no
C15 C14 H142 107.9 no
H141 C14 H142 111.2 no
C14 C15 O16 107.40(19) yes
C14 C15 H151 109.7 no
O16 C15 H151 110.8 no
C14 C15 H152 110.1 no
O16 C15 H152 109.2 no
H151 C15 H152 109.7 no
C15 O16 C17 117.53(18) yes
O16 C17 C18 123.8(2) yes
O16 C17 C22 116.1(2) yes
C18 C17 C22 120.1(2) yes
C17 C18 C19 119.3(2) yes
C17 C18 H181 120.0 no
C19 C18 H181 120.7 no
C18 C19 C20 121.1(2) yes
C18 C19 H191 118.8 no
C20 C19 H191 120.1 no
C19 C20 C21 119.5(2) yes
C19 C20 O23 115.9(2) yes
C21 C20 O23 124.6(2) yes
C20 C21 C22 119.4(2) yes
C20 C21 H211 120.4 no
C22 C21 H211 120.2 no
C21 C22 C17 120.5(2) yes
C21 C22 H221 123.7 no
C17 C22 H221 115.7 no
C20 O23 C24 117.36(18) yes
O23 C24 C25 108.0(2) yes
O23 C24 H241 110.1 no
C25 C24 H241 108.1 no
O23 C24 H242 109.9 no
C25 C24 H242 108.0 no
H241 C24 H242 112.6 no
C24 C25 O26 109.3(2) yes
C24 C25 H251 110.6 no
O26 C25 H251 107.9 no
C24 C25 H252 108.6 no
O26 C25 H252 109.6 no
H251 C25 H252 110.9 no
C25 O26 C27 112.0(2) yes
O26 C27 C28 108.7(2) yes
O26 C27 H271 109.6 no
C28 C27 H271 105.9 no
O26 C27 H272 110.6 no
C28 C27 H272 112.2 no
H271 C27 H272 109.7 no
C27 C28 O29 108.9(2) yes
C27 C28 H281 109.8 no
O29 C28 H281 112.6 no
C27 C28 H282 108.6 no
O29 C28 H282 110.1 no
H281 C28 H282 106.8 no
C28 O29 C30 111.47(19) yes
O29 C30 C31 110.1(2) yes
O29 C30 H301 113.4 no
C31 C30 H301 109.2 no
O29 C30 H302 109.8 no
C31 C30 H302 108.1 no
H301 C30 H302 106.1 no
C30 C31 O32 107.8(2) yes
C30 C31 H311 109.2 no
O32 C31 H311 108.2 no
C30 C31 H312 109.9 no
O32 C31 H312 111.5 no
H311 C31 H312 110.1 no
C31 O32 C33 112.16(18) yes
O32 C33 C34 108.19(18) yes
O32 C33 H331 111.2 no
C34 C33 H331 110.8 no
O32 C33 H332 110.0 no
C34 C33 H332 106.2 no
H331 C33 H332 110.3 no
C33 C34 O35 108.02(19) yes
C33 C34 H341 112.1 no
O35 C34 H341 108.9 no
C33 C34 H342 109.9 no
O35 C34 H342 107.5 no
H341 C34 H342 110.2 no
C34 O35 C36 116.66(18) yes
O35 C36 C37 124.8(2) yes
O35 C36 C41 115.7(2) yes
C37 C36 C41 119.5(2) yes
C36 C37 C38 119.7(2) yes
C36 C37 H371 118.3 no
C38 C37 H371 122.0 no
C37 C38 C39 120.6(2) yes
C37 C38 H381 119.5 no
C39 C38 H381 120.0 no
C38 C39 C40 119.5(2) yes
C38 C39 O42 115.5(2) yes
C40 C39 O42 124.9(2) yes
C39 C40 C41 119.9(2) yes
C39 C40 H401 119.5 no
C41 C40 H401 120.6 no
C36 C41 C40 120.8(2) yes
C36 C41 H411 116.3 no
C40 C41 H411 122.9 no
C39 O42 C43 116.3(2) yes
O42 C43 C44 107.1(3) yes
O42 C43 H431 110.0 no
C44 C43 H431 111.1 no
O42 C43 H432 112.5 no
C44 C43 H432 107.9 no
H431 C43 H432 108.2 no
C43 C44 N45 111.8(2) yes
C43 C44 H441 109.9 no
N45 C44 H441 109.0 no
C43 C44 H442 109.3 no
N45 C44 H442 109.2 no
H441 C44 H442 107.6 no
C44 N45 C46 121.1(2) yes
C44 N45 H451 118.9 no
C46 N45 H451 119.8 no
C7 C46 N45 116.7(2) yes
C7 C46 O47 120.9(3) yes
N45 C46 O47 122.4(3) yes
C52 C51 H513 109.6 no
C52 C51 H511 113.1 no
H513 C51 H511 112.5 no
C52 C51 H512 105.0 no
H513 C51 H512 108.3 no
H511 C51 H512 108.0 no
C51 C52 C53 116.4(5) yes
C51 C52 H521 106.6 no
C53 C52 H521 105.5 no
C51 C52 H522 110.4 no
C53 C52 H522 107.7 no
H521 C52 H522 110.1 no
C52 C53 C54 115.6(5) yes
C52 C53 H531 108.6 no
C54 C53 H531 110.0 no
C52 C53 H532 105.7 no
C54 C53 H532 107.3 no
H531 C53 H532 109.5 no
C53 C54 C55 110.9(5) yes
C53 C54 H541 109.5 no
C55 C54 H541 103.0 no
C53 C54 H542 114.0 no
C55 C54 H542 112.0 no
H541 C54 H542 106.8 no
C54 C55 C56 119.1(4) yes
C54 C55 H552 105.8 no
C56 C55 H552 101.9 no
C54 C55 H551 108.1 no
C56 C55 H551 109.5 no
H552 C55 H551 112.4 no
C55 C56 N57 110.5(3) yes
C55 C56 H562 108.5 no
N57 C56 H562 106.6 no
C55 C56 H561 107.9 no
N57 C56 H561 114.0 no
H562 C56 H561 109.2 no
C56 N57 C58 121.2(2) yes
C56 N57 H571 118.0 no
C58 N57 H571 118.0 no
N57 C58 O59 124.1(2) yes
N57 C58 C60 116.3(2) yes
O59 C58 C60 119.5(2) yes
C58 C60 C61 117.38(19) yes
C58 C60 C65 123.4(2) yes
C61 C60 C65 119.2(2) yes
C60 C61 N62 119.73(18) yes
C60 C61 H611 121.4 no
N62 C61 H611 118.9 no
C61 N62 C63 121.97(18) yes
C61 N62 C66 119.39(17) yes
C63 N62 C66 118.63(18) yes
N62 C63 C64 120.33(19) yes
N62 C63 H631 117.8 no
C64 C63 H631 121.8 no
C63 C64 C65 118.86(19) yes
C63 C64 C68 116.89(19) yes
C65 C64 C68 124.17(19) yes
C64 C65 C60 119.9(2) yes
C64 C65 H651 121.1 no
C60 C65 H651 119.1 no
N62 C66 H663 108.4 no
N62 C66 H662 107.9 no
H663 C66 H662 109.4 no
N62 C66 H661 110.1 no
H663 C66 H661 111.8 no
H662 C66 H661 109.1 no
C64 C68 O67 118.48(19) yes
C64 C68 N69 117.44(19) yes
O67 C68 N69 124.1(2) yes
C68 N69 C70 120.45(19) yes
C68 N69 H691 120.8 no
C70 N69 H691 118.1 no
N69 C70 C71 113.4(2) yes
N69 C70 H702 109.6 no
C71 C70 H702 111.3 no
N69 C70 H701 107.0 no
C71 C70 H701 109.9 no
H702 C70 H701 105.2 no
C70 C71 C72 113.9(2) yes
C70 C71 H712 111.4 no
C72 C71 H712 107.6 no
C70 C71 H711 107.0 no
C72 C71 H711 105.9 no
H712 C71 H711 110.8 no
C71 C72 C73 115.0(3) yes
C71 C72 H721 106.6 no
C73 C72 H721 107.1 no
C71 C72 H722 108.2 no
C73 C72 H722 108.0 no
H721 C72 H722 112.0 no
C72 C73 C74 113.5(3) yes
C72 C73 H731 110.5 no
C74 C73 H731 107.9 no
C72 C73 H732 109.6 no
C74 C73 H732 108.8 no
H731 C73 H732 106.2 no
C73 C74 C75 112.5(3) yes
C73 C74 H741 103.3 no
C75 C74 H741 110.3 no
C73 C74 H742 109.8 no
C75 C74 H742 109.1 no
H741 C74 H742 111.7 no
C74 C75 H751 111.9 no
C74 C75 H752 108.3 no
H751 C75 H752 111.6 no
C74 C75 H753 107.4 no
H751 C75 H753 111.6 no
H752 C75 H753 105.7 no
O81 C83 O82 127.3(2) yes
O81 C83 C84 114.7(2) yes
O82 C83 C84 118.0(2) yes
C83 C84 C85 120.5(2) yes
C83 C84 C89 120.8(2) yes
C85 C84 C89 118.6(3) yes
C84 C85 C86 120.4(3) yes
C84 C85 H851 119.1 no
C86 C85 H851 120.6 no
C85 C86 C87 120.4(3) yes
C85 C86 H861 118.1 no
C87 C86 H861 121.4 no
C86 C87 C88 120.1(3) yes
C86 C87 H871 120.5 no
C88 C87 H871 119.0 no
C87 C88 C89 120.2(4) yes
C87 C88 H881 118.1 no
C89 C88 H881 121.7 no
C88 C89 C84 120.2(3) yes
C88 C89 H891 121.5 no
C84 C89 H891 118.3 no
C4 C103 H1031 108.8 no
C4 C103 H1032 116.2 no
H1031 C103 H1032 109.5 no
C4 C103 H1033 103.2 no
H1031 C103 H1033 109.5 no
H1032 C103 H1033 109.5 no
C4 C101 H1011 113.4 no
C4 C101 H1012 103.8 no
H1011 C101 H1012 109.6 no
C4 C101 H1013 113.8 no
H1011 C101 H1013 108.0 no
H1012 C101 H1013 108.0 no
C4 C102 H1022 109.5 no
C4 C102 H1023 107.5 no
H1022 C102 H1023 109.2 no
C4 C102 H1021 109.7 no
H1022 C102 H1021 110.8 no
H1023 C102 H1021 110.1 no

loop_
_geom_bond_atom_site_label_1
_geom_bond_atom_site_label_2
_geom_bond_distance
_geom_bond_publ_flag
C1 C4 1.588(6) yes
C1 H11 0.959 no
C1 H12 0.951 no
C1 H13 0.963 no
C2 C4 1.477(5) yes
C2 H22 0.980 no
C2 H23 0.957 no
C2 H21 0.941 no
C3 C4 1.485(5) yes
C3 H31 0.974 no
C3 H33 0.958 no
C3 H32 0.973 no
C4 C5 1.540(4) yes
C5 C6 1.381(4) yes
C5 C10 1.405(4) yes
C6 C7 1.390(4) yes
C6 H61 0.940 no
C7 C8 1.388(3) yes
C7 C46 1.483(4) yes
C8 C9 1.392(3) yes
C8 H81 0.928 no
C9 C10 1.393(3) yes
C9 C12 1.498(3) yes
C10 H101 0.944 no
O11 C12 1.234(3) yes
C12 N13 1.336(3) yes
N13 C14 1.453(3) yes
N13 H131 0.867 no
C14 C15 1.507(3) yes
C14 H141 0.973 no
C14 H142 1.003 no
C15 O16 1.429(3) yes
C15 H151 0.966 no
C15 H152 0.974 no
O16 C17 1.384(3) yes
C17 C18 1.385(3) yes
C17 C22 1.379(3) yes
C18 C19 1.387(3) yes
C18 H181 0.932 no
C19 C20 1.380(3) yes
C19 H191 0.931 no
C20 C21 1.391(3) yes
C20 O23 1.378(3) yes
C21 C22 1.395(3) yes
C21 H211 0.944 no
C22 H221 0.944 no
O23 C24 1.424(3) yes
C24 C25 1.500(3) yes
C24 H241 0.970 no
C24 H242 0.998 no
C25 O26 1.418(3) yes
C25 H251 0.957 no
C25 H252 0.968 no
O26 C27 1.423(3) yes
C27 C28 1.493(4) yes
C27 H271 0.955 no
C27 H272 0.993 no
C28 O29 1.428(3) yes
C28 H281 0.995 no
C28 H282 1.008 no
O29 C30 1.425(3) yes
C30 C31 1.493(4) yes
C30 H301 0.978 no
C30 H302 0.979 no
C31 O32 1.426(3) yes
C31 H311 0.987 no
C31 H312 0.985 no
O32 C33 1.414(3) yes
C33 C34 1.502(3) yes
C33 H331 0.971 no
C33 H332 0.988 no
C34 O35 1.416(3) yes
C34 H341 0.979 no
C34 H342 0.998 no
O35 C36 1.372(3) yes
C36 C37 1.392(3) yes
C36 C41 1.385(3) yes
C37 C38 1.384(4) yes
C37 H371 0.931 no
C38 C39 1.392(4) yes
C38 H381 0.964 no
C39 C40 1.384(4) yes
C39 O42 1.382(3) yes
C40 C41 1.382(4) yes
C40 H401 0.932 no
C41 H411 0.939 no
O42 C43 1.424(3) yes
C43 C44 1.511(4) yes
C43 H431 0.993 no
C43 H432 0.968 no
C44 N45 1.452(4) yes
C44 H441 0.959 no
C44 H442 0.990 no
N45 C46 1.337(4) yes
N45 H451 0.868 no
C46 O47 1.245(3) yes
C51 C52 1.494(7) yes
C51 H513 1.004 no
C51 H511 1.007 no
C51 H512 1.005 no
C52 C53 1.540(5) yes
C52 H521 0.979 no
C52 H522 0.984 no
C53 C54 1.499(6) yes
C53 H531 0.993 no
C53 H532 1.007 no
C54 C55 1.532(5) yes
C54 H541 1.034 no
C54 H542 1.007 no
C55 C56 1.536(6) yes
C55 H552 0.972 no
C55 H551 0.984 no
C56 N57 1.461(3) yes
C56 H562 0.987 no
C56 H561 1.001 no
N57 C58 1.338(3) yes
N57 H571 0.884 no
C58 O59 1.231(3) yes
C58 C60 1.512(3) yes
C60 C61 1.382(3) yes
C60 C65 1.392(3) yes
C61 N62 1.353(3) yes
C61 H611 0.956 no
N62 C63 1.348(3) yes
N62 C66 1.492(3) yes
C63 C64 1.380(3) yes
C63 H631 0.980 no
C64 C65 1.394(3) yes
C64 C68 1.510(3) yes
C65 H651 1.000 no
C66 H663 0.938 no
C66 H662 0.976 no
C66 H661 0.941 no
O67 C68 1.230(3) yes
C68 N69 1.334(3) yes
N69 C70 1.465(3) yes
N69 H691 0.907 no
C70 C71 1.509(4) yes
C70 H702 0.963 no
C70 H701 0.981 no
C71 C72 1.510(4) yes
C71 H712 1.007 no
C71 H711 1.007 no
C72 C73 1.522(4) yes
C72 H721 0.958 no
C72 H722 0.995 no
C73 C74 1.514(5) yes
C73 H731 0.974 no
C73 H732 0.989 no
C74 C75 1.501(5) yes
C74 H741 1.002 no
C74 H742 0.997 no
C75 H751 0.956 no
C75 H752 0.996 no
C75 H753 0.961 no
O81 C83 1.253(3) yes
O82 C83 1.232(3) yes
C83 C84 1.529(3) yes
C84 C85 1.390(4) yes
C84 C89 1.385(4) yes
C85 C86 1.383(5) yes
C85 H851 0.968 no
C86 C87 1.379(6) yes
C86 H861 0.941 no
C87 C88 1.353(6) yes
C87 H871 0.924 no
C88 C89 1.404(4) yes
C88 H881 0.918 no
C89 H891 0.912 no
C103 H1031 0.950 no
C103 H1032 0.950 no
C103 H1033 0.950 no
C101 H1011 0.960 no
C101 H1012 0.957 no
C101 H1013 0.964 no
C102 H1022 0.958 no
C102 H1023 0.951 no
C102 H1021 0.964 no

loop_
_geom_hbond_atom_site_label_D
_geom_hbond_atom_site_label_H
_geom_hbond_atom_site_label_A
_geom_hbond_site_symmetry_A
_geom_hbond_angle_DHA
_geom_hbond_distance_DH
_geom_hbond_distance_HA
_geom_hbond_distance_DA
_geom_hbond_publ_flag
C8 H81 O82 . 132.93(7) 0.928 2.393 3.101(5) yes
C14 H142 O67 3_745 166.53(8) 1.003 2.176 3.160(5) yes
C31 H312 O59 2_466 163.01(7) 0.985 2.593 3.546(5) yes
C34 H341 O47 3_655 142.57(7) 0.979 2.441 3.273(5) yes
C61 H611 O29 . 154.33(6) 0.956 2.532 3.418(5) yes
C63 H631 O11 3_755 131.68(6) 0.980 2.528 3.263(5) yes
C65 H651 O81 . 166.24(10) 1.000 1.998 2.978(5) yes
C66 H663 O11 3_755 150.18(7) 0.938 2.495 3.342(5) yes
C66 H662 O29 . 157.07(6) 0.976 2.489 3.409(5) yes
C66 H661 O47 3_655 125.80(7) 0.941 2.504 3.149(5) yes
C86 H861 O16 3_745 160.66(9) 0.941 2.545 3.447(5) yes
N69 H691 O81 . 171.05(8) 0.907 2.160 3.059(5) yes
N45 H451 O82 . 173.42(8) 0.868 2.079 2.942(5) yes
N57 H571 O81 . 161.79(9) 0.884 2.236 3.087(5) yes
N13 H131 O82 . 164.39(7) 0.867 2.344 3.187(5) yes

loop_
_platon_squeeze_void_nr
_platon_squeeze_void_average_x
_platon_squeeze_void_average_y
_platon_squeeze_void_average_z
_platon_squeeze_void_volume
_platon_squeeze_void_count_electrons
_platon_squeeze_void_content
1 -0.180 0.930 0.069 152 35 ' '
2 0.179 0.430 0.431 153 35 ' '
3 0.321 0.570 0.931 153 35 ' '
4 0.679 0.070 0.569 153 35 ' '
